data_4509645
loop_
_publ_author_name
'Soegiarto, Airon C.'
'Ward, Michael D.'

_publ_section_title
;
 Directed Organization of Dye Aggregates in Hydrogen-Bonded Host
 Frameworks
;
_journal_issue 8
_journal_name_full 'Crystal Growth &amp; Design'
_journal_page_first 3803
_journal_paper_doi 10.1021/cg900578u
_journal_volume 9
_journal_year 2009
_chemical_formula_sum 'C42 H62 N8 O10 S2'
_chemical_formula_weight 903.12
_chemical_name_systematic
;

 ?

;
_space_group_IT_number 4
_symmetry_cell_setting monoclinic
_symmetry_space_group_name_Hall 'P 2yb'
_symmetry_space_group_name_H-M 'P 1 21 1'
_atom_sites_solution_hydrogens geom
_atom_sites_solution_primary direct
_atom_sites_solution_secondary difmap
_audit_creation_method SHELXL-97
_cell_angle_alpha 90.00
_cell_angle_beta 102.3820(10)
_cell_angle_gamma 90.00
_cell_formula_units_Z 2
_cell_length_a 7.3931(2)
_cell_length_b 26.6667(8)
_cell_length_c 11.7311(3)
_cell_measurement_reflns_used 9660
_cell_measurement_temperature 100(2)
_cell_measurement_theta_max 26.41
_cell_measurement_theta_min 2.34
_cell_volume 2258.99(11)
_computing_cell_refinement 'Bruker SMART'
_computing_data_collection 'Bruker SMART'
_computing_data_reduction 'Bruker SAINT'
_computing_molecular_graphics 'Bruker SHELXTL'
_computing_publication_material 'Bruker SHELXTL'
_computing_structure_refinement 'SHELXL-97 (Sheldrick, 1997)'
_computing_structure_solution 'SHELXS-97 (Sheldrick, 1990)'
_diffrn_ambient_temperature 100(2)
_diffrn_measured_fraction_theta_full 0.996
_diffrn_measured_fraction_theta_max 0.996
_diffrn_measurement_device_type 'CCD area detector'
_diffrn_measurement_method 'phi and omega scans'
_diffrn_radiation_monochromator graphite
_diffrn_radiation_source 'fine-focus sealed tube'
_diffrn_radiation_type MoK\a
_diffrn_radiation_wavelength 0.71073
_diffrn_reflns_av_R_equivalents 0.0271
_diffrn_reflns_av_sigmaI/netI 0.0300
_diffrn_reflns_limit_h_max 9
_diffrn_reflns_limit_h_min -9
_diffrn_reflns_limit_k_max 31
_diffrn_reflns_limit_k_min -33
_diffrn_reflns_limit_l_max 14
_diffrn_reflns_limit_l_min -14
_diffrn_reflns_number 37384
_diffrn_reflns_theta_full 26.44
_diffrn_reflns_theta_max 26.44
_diffrn_reflns_theta_min 1.78
_exptl_absorpt_coefficient_mu 0.183
_exptl_absorpt_correction_T_max 0.9891
_exptl_absorpt_correction_T_min 0.9421
_exptl_absorpt_correction_type multi-scan
_exptl_absorpt_process_details sadabs
_exptl_crystal_colour yellow
_exptl_crystal_density_diffrn 1.328
_exptl_crystal_density_method 'not measured'
_exptl_crystal_description plate
_exptl_crystal_F_000 964
_exptl_crystal_size_max 0.33
_exptl_crystal_size_mid 0.15
_exptl_crystal_size_min 0.06
_refine_diff_density_max 0.598
_refine_diff_density_min -0.325
_refine_diff_density_rms 0.060
_refine_ls_abs_structure_details 'Flack H D (1983), Acta Cryst. A39, 876-881'
_refine_ls_abs_structure_Flack 0.53(6)
_refine_ls_extinction_method none
_refine_ls_goodness_of_fit_ref 1.105
_refine_ls_hydrogen_treatment constr
_refine_ls_matrix_type full
_refine_ls_number_parameters 571
_refine_ls_number_reflns 9083
_refine_ls_number_restraints 1
_refine_ls_restrained_S_all 1.105
_refine_ls_R_factor_all 0.0491
_refine_ls_R_factor_gt 0.0442
_refine_ls_shift/su_max 0.000
_refine_ls_shift/su_mean 0.000
_refine_ls_structure_factor_coef Fsqd
_refine_ls_weighting_details 'calc w=1/[\s^2^(Fo^2^)+(0.0382P)^2^+2.4885P] where P=(Fo^2^+2Fc^2^)/3'
_refine_ls_weighting_scheme calc
_refine_ls_wR_factor_gt 0.1102
_refine_ls_wR_factor_ref 0.1123
_reflns_number_gt 8404
_reflns_number_total 9083
_reflns_threshold_expression >2sigma(I)
_cod_data_source_file cg900578usup18.cif
_cod_data_source_block Ward_Soegiarto_compound_9
_cod_depositor_comments
;
The following automatic conversions were performed:

'_symmetry_cell_setting' value 'Monoclinic' changed to 'monoclinic'
according to /home/saulius/struct/CIF-dictionaries/cif_core.dic
dictionary named 'cif_core.dic' version 2.4.2 from 2011-04-26.

Automatic conversion script
Id: cif_fix_values 1891 2012-01-12 08:04:46Z andrius 
;
_cod_original_sg_symbol_H-M P2(1)
_cod_database_code 4509645

loop_
_symmetry_equiv_pos_as_xyz
'x, y, z'
'-x, y+1/2, -z'

loop_
_atom_site_label
_atom_site_type_symbol
_atom_site_fract_x
_atom_site_fract_y
_atom_site_fract_z
_atom_site_U_iso_or_equiv
_atom_site_adp_type
_atom_site_occupancy
_atom_site_symmetry_multiplicity
_atom_site_calc_flag
_atom_site_refinement_flags
_atom_site_disorder_assembly
_atom_site_disorder_group
S1 S 0.92044(10) 0.08279(3) 0.92445(6) 0.01893(15) Uani 1 1 d . . .
S2 S 0.37539(9) 0.48223(3) 0.56136(6) 0.01771(15) Uani 1 1 d . . .
O1 O 0.8799(3) 0.06011(8) 0.80855(18) 0.0229(5) Uani 1 1 d . . .
O2 O 0.7721(3) 0.07459(8) 0.98713(18) 0.0220(5) Uani 1 1 d . . .
O3 O 1.1015(3) 0.06756(8) 0.99249(18) 0.0223(5) Uani 1 1 d . . .
O4 O 0.5387(3) 0.48620(9) 0.51043(17) 0.0221(4) Uani 1 1 d . . .
O5 O 0.2109(3) 0.50326(8) 0.48611(19) 0.0226(5) Uani 1 1 d . . .
O6 O 0.4118(3) 0.50275(8) 0.67966(18) 0.0239(5) Uani 1 1 d . . .
C1 C 0.9347(4) 0.14838(12) 0.9040(3) 0.0206(6) Uani 1 1 d . . .
H1A H 0.9625 0.1649 0.9814 0.025 Uiso 1 1 calc R . .
H1B H 1.0389 0.1554 0.8656 0.025 Uiso 1 1 calc R . .
C2 C 0.7591(4) 0.17106(12) 0.8312(3) 0.0209(6) Uani 1 1 d . . .
H2A H 0.7314 0.1552 0.7530 0.025 Uiso 1 1 calc R . .
H2B H 0.6540 0.1643 0.8689 0.025 Uiso 1 1 calc R . .
C3 C 0.7806(4) 0.22707(12) 0.8184(3) 0.0229(6) Uani 1 1 d . . .
H3A H 0.8886 0.2334 0.7830 0.027 Uiso 1 1 calc R . .
H3B H 0.8073 0.2425 0.8970 0.027 Uiso 1 1 calc R . .
C4 C 0.6119(4) 0.25267(12) 0.7444(3) 0.0228(6) Uani 1 1 d . . .
H4A H 0.5850 0.2375 0.6656 0.027 Uiso 1 1 calc R . .
H4B H 0.5037 0.2466 0.7797 0.027 Uiso 1 1 calc R . .
C5 C 0.6371(4) 0.30862(12) 0.7330(3) 0.0233(7) Uani 1 1 d . . .
H5A H 0.7441 0.3147 0.6965 0.028 Uiso 1 1 calc R . .
H5B H 0.6663 0.3237 0.8119 0.028 Uiso 1 1 calc R . .
C6 C 0.4671(4) 0.33472(12) 0.6605(3) 0.0217(6) Uani 1 1 d . . .
H6A H 0.4391 0.3203 0.5809 0.026 Uiso 1 1 calc R . .
H6B H 0.3594 0.3284 0.6961 0.026 Uiso 1 1 calc R . .
C7 C 0.4958(4) 0.39110(12) 0.6524(3) 0.0213(6) Uani 1 1 d . . .
H7A H 0.5155 0.4058 0.7316 0.026 Uiso 1 1 calc R . .
H7B H 0.6091 0.3972 0.6222 0.026 Uiso 1 1 calc R . .
C8 C 0.3340(4) 0.41745(11) 0.5739(3) 0.0192(6) Uani 1 1 d . . .
H8A H 0.2216 0.4128 0.6059 0.023 Uiso 1 1 calc R . .
H8B H 0.3106 0.4020 0.4954 0.023 Uiso 1 1 calc R . .
C9 C 1.3593(4) 0.03633(11) 0.7606(3) 0.0211(6) Uani 1 1 d . . .
N1 N 1.1915(4) 0.02016(10) 0.7126(2) 0.0248(6) Uani 1 1 d . . .
H1C H 1.1741 0.0011 0.6499 0.030 Uiso 1 1 calc R . .
H1D H 1.0970 0.0284 0.7433 0.030 Uiso 1 1 calc R . .
N2 N 1.5039(4) 0.02439(10) 0.7159(2) 0.0235(6) Uani 1 1 d . . .
H2C H 1.4889 0.0054 0.6532 0.028 Uiso 1 1 calc R . .
H2D H 1.6149 0.0355 0.7489 0.028 Uiso 1 1 calc R . .
N3 N 1.3846(4) 0.06533(10) 0.8564(2) 0.0234(6) Uani 1 1 d . . .
H3C H 1.2896 0.0734 0.8868 0.028 Uiso 1 1 calc R . .
H3D H 1.4962 0.0762 0.8888 0.028 Uiso 1 1 calc R . .
C10 C 0.9411(4) 0.52928(12) 0.7144(3) 0.0225(6) Uani 1 1 d . . .
N4 N 0.9137(4) 0.50909(11) 0.6101(2) 0.0305(7) Uani 1 1 d . . .
H4C H 0.8022 0.4991 0.5752 0.037 Uiso 1 1 calc R . .
H4D H 1.0069 0.5056 0.5750 0.037 Uiso 1 1 calc R . .
N5 N 1.1095(3) 0.54569(10) 0.7658(2) 0.0236(6) Uani 1 1 d . . .
H5C H 1.2019 0.5429 0.7297 0.028 Uiso 1 1 calc R . .
H5D H 1.1282 0.5592 0.8357 0.028 Uiso 1 1 calc R . .
N6 N 0.8010(4) 0.53462(11) 0.7676(2) 0.0290(7) Uani 1 1 d . . .
H6C H 0.6894 0.5246 0.7329 0.035 Uiso 1 1 calc R . .
H6D H 0.8198 0.5482 0.8375 0.035 Uiso 1 1 calc R . .
O7 O 0.8603(3) 0.42620(8) 0.42123(19) 0.0270(5) Uani 1 1 d . B .
O8 O 0.8419(3) 0.34480(8) 0.44424(18) 0.0227(5) Uani 1 1 d . B .
N7 N 0.8396(4) 0.16933(10) 0.5176(2) 0.0271(6) Uani 1 1 d . B .
C11 C 1.0409(5) 0.16889(15) 0.5583(4) 0.0409(9) Uani 1 1 d . . .
H11A H 1.0906 0.1387 0.5268 0.049 Uiso 1 1 calc R A 1
H11B H 1.0702 0.1660 0.6445 0.049 Uiso 1 1 calc R A 1
C12 C 1.1383(7) 0.2141(2) 0.5247(7) 0.030(2) Uani 0.635(14) 1 d P B 1
H12A H 1.2650 0.2153 0.5739 0.035 Uiso 0.635(14) 1 calc PR B 1
H12B H 1.1496 0.2103 0.4426 0.035 Uiso 0.635(14) 1 calc PR B 1
C12' C 1.1190(11) 0.2132(4) 0.6011(11) 0.026(3) Uani 0.365(14) 1 d P B 2
H12C H 1.2533 0.2112 0.6030 0.031 Uiso 0.365(14) 1 calc PR B 2
H12D H 1.1051 0.2164 0.6828 0.031 Uiso 0.365(14) 1 calc PR B 2
C13 C 1.0452(4) 0.26170(13) 0.5368(3) 0.0295(7) Uani 1 1 d . . .
H13A H 1.1049 0.2891 0.5012 0.035 Uiso 1 1 calc R B 1
H13B H 1.0564 0.2695 0.6205 0.035 Uiso 1 1 calc R B 1
C14 C 0.8428(4) 0.25811(12) 0.4770(3) 0.0217(6) Uani 1 1 d . B .
C15 C 0.7512(4) 0.21152(12) 0.4662(3) 0.0215(6) Uani 1 1 d . . .
C16 C 0.5651(4) 0.20852(12) 0.4025(3) 0.0222(6) Uani 1 1 d . B .
C17 C 0.4726(5) 0.15785(12) 0.3849(3) 0.0294(7) Uani 1 1 d . . .
H17A H 0.4996 0.1418 0.3143 0.035 Uiso 1 1 calc R B .
H17B H 0.3368 0.1620 0.3731 0.035 Uiso 1 1 calc R . .
C18 C 0.5420(5) 0.12474(12) 0.4900(3) 0.0278(7) Uani 1 1 d . B .
H18A H 0.4850 0.0911 0.4769 0.033 Uiso 1 1 calc R . .
H18B H 0.5086 0.1395 0.5602 0.033 Uiso 1 1 calc R . .
C19 C 0.7527(5) 0.12068(13) 0.5076(3) 0.0308(7) Uani 1 1 d . . .
H19A H 0.8020 0.1011 0.5792 0.037 Uiso 1 1 calc R B .
H19B H 0.7838 0.1025 0.4408 0.037 Uiso 1 1 calc R . .
C20 C 0.4735(4) 0.25151(12) 0.3570(3) 0.0209(6) Uani 1 1 d . . .
H20 H 0.3480 0.2491 0.3165 0.025 Uiso 1 1 calc R B .
C21 C 0.5601(4) 0.29881(12) 0.3687(2) 0.0181(6) Uani 1 1 d . B .
C22 C 0.7449(4) 0.29981(12) 0.4289(3) 0.0201(6) Uani 1 1 d . . .
C23 C 0.4721(4) 0.34491(12) 0.3251(2) 0.0192(6) Uani 1 1 d . . .
C24 C 0.2710(4) 0.34539(13) 0.2637(3) 0.0255(7) Uani 1 1 d . B .
H24A H 0.2376 0.3789 0.2315 0.038 Uiso 1 1 calc R . .
H24B H 0.1941 0.3369 0.3193 0.038 Uiso 1 1 calc R . .
H24C H 0.2506 0.3207 0.2002 0.038 Uiso 1 1 calc R . .
C25 C 0.5710(4) 0.38771(12) 0.3417(3) 0.0212(6) Uani 1 1 d . B .
H25 H 0.5118 0.4181 0.3126 0.025 Uiso 1 1 calc R . .
C26 C 0.7628(4) 0.38938(12) 0.4018(3) 0.0219(6) Uani 1 1 d . . .
O9 O 1.0483(3) 0.22813(10) 0.2133(2) 0.0422(7) Uani 1 1 d . . .
O10 O 0.8344(3) 0.28343(9) 0.13921(19) 0.0272(5) Uani 1 1 d . . .
N8 N 0.4040(4) 0.40831(10) -0.0405(3) 0.0282(6) Uani 1 1 d . . .
C27 C 0.5322(5) 0.44753(14) 0.0093(4) 0.0371(8) Uani 1 1 d . . .
H27A H 0.5161 0.4555 0.0889 0.044 Uiso 1 1 calc R . .
H27B H 0.5053 0.4783 -0.0388 0.044 Uiso 1 1 calc R . .
C28 C 0.7301(5) 0.43135(14) 0.0144(3) 0.0341(8) Uani 1 1 d . . .
H28A H 0.7481 0.4249 -0.0655 0.041 Uiso 1 1 calc R . .
H28B H 0.8159 0.4585 0.0491 0.041 Uiso 1 1 calc R . .
C29 C 0.7728(5) 0.38428(12) 0.0872(3) 0.0276(7) Uani 1 1 d . . .
H29A H 0.8928 0.3704 0.0776 0.033 Uiso 1 1 calc R . .
H29B H 0.7846 0.3928 0.1706 0.033 Uiso 1 1 calc R . .
C30 C 0.6242(4) 0.34528(13) 0.0527(3) 0.0242(7) Uani 1 1 d . . .
C31 C 0.4441(5) 0.35924(12) -0.0089(3) 0.0242(7) Uani 1 1 d . . .
C32 C 0.2096(5) 0.42366(14) -0.0729(3) 0.0352(8) Uani 1 1 d . . .
H32A H 0.2013 0.4577 -0.1075 0.042 Uiso 1 1 calc R . .
H32B H 0.1567 0.4249 -0.0023 0.042 Uiso 1 1 calc R . .
C33 C 0.0998(5) 0.38742(14) -0.1596(3) 0.0331(8) Uani 1 1 d . . .
H33A H 0.1492 0.3871 -0.2317 0.040 Uiso 1 1 calc R . .
H33B H -0.0313 0.3982 -0.1805 0.040 Uiso 1 1 calc R . .
C34 C 0.1121(4) 0.33510(13) -0.1069(3) 0.0266(7) Uani 1 1 d . . .
H34A H 0.0259 0.3328 -0.0532 0.032 Uiso 1 1 calc R . .
H34B H 0.0721 0.3103 -0.1701 0.032 Uiso 1 1 calc R . .
C35 C 0.3059(4) 0.32188(13) -0.0408(3) 0.0235(7) Uani 1 1 d . . .
C36 C 0.3464(4) 0.27296(12) -0.0092(3) 0.0212(6) Uani 1 1 d . . .
H36 H 0.2520 0.2484 -0.0304 0.025 Uiso 1 1 calc R . .
C37 C 0.5211(4) 0.25758(12) 0.0530(3) 0.0204(6) Uani 1 1 d . . .
C38 C 0.6563(4) 0.29517(12) 0.0803(2) 0.0218(6) Uani 1 1 d . . .
C39 C 0.5701(4) 0.20718(12) 0.0900(3) 0.0222(6) Uani 1 1 d . . .
C40 C 0.4246(4) 0.16650(12) 0.0658(3) 0.0264(7) Uani 1 1 d . . .
H40A H 0.4802 0.1344 0.0953 0.040 Uiso 1 1 calc R . .
H40B H 0.3754 0.1640 -0.0185 0.040 Uiso 1 1 calc R . .
H40C H 0.3239 0.1747 0.1050 0.040 Uiso 1 1 calc R . .
C41 C 0.7452(4) 0.19669(13) 0.1463(3) 0.0258(7) Uani 1 1 d . . .
H41 H 0.7762 0.1633 0.1712 0.031 Uiso 1 1 calc R . .
C42 C 0.8867(5) 0.23507(13) 0.1697(3) 0.0289(7) Uani 1 1 d . . .

loop_
_atom_site_aniso_label
_atom_site_aniso_U_11
_atom_site_aniso_U_22
_atom_site_aniso_U_33
_atom_site_aniso_U_23
_atom_site_aniso_U_13
_atom_site_aniso_U_12
S1 0.0167(3) 0.0216(4) 0.0183(3) 0.0020(3) 0.0035(3) 0.0028(3)
S2 0.0145(3) 0.0188(4) 0.0200(3) 0.0011(3) 0.0040(3) 0.0004(3)
O1 0.0204(11) 0.0256(12) 0.0223(11) -0.0011(9) 0.0037(9) 0.0027(9)
O2 0.0165(10) 0.0278(13) 0.0221(10) 0.0024(9) 0.0053(8) 0.0011(9)
O3 0.0170(10) 0.0274(12) 0.0213(10) 0.0026(9) 0.0015(8) 0.0043(9)
O4 0.0169(10) 0.0284(12) 0.0217(10) 0.0011(9) 0.0056(8) -0.0007(9)
O5 0.0182(10) 0.0235(11) 0.0255(11) 0.0016(9) 0.0033(9) 0.0025(9)
O6 0.0202(11) 0.0291(12) 0.0230(11) -0.0042(9) 0.0057(9) 0.0003(9)
C1 0.0172(14) 0.0201(15) 0.0243(15) 0.0009(12) 0.0040(12) -0.0019(12)
C2 0.0164(14) 0.0250(16) 0.0206(15) 0.0005(12) 0.0020(11) 0.0004(12)
C3 0.0219(15) 0.0260(17) 0.0199(15) 0.0007(12) 0.0023(12) 0.0034(13)
C4 0.0217(15) 0.0248(16) 0.0228(15) 0.0017(12) 0.0068(12) 0.0055(13)
C5 0.0246(16) 0.0272(18) 0.0182(14) -0.0004(12) 0.0049(12) 0.0041(13)
C6 0.0219(15) 0.0230(17) 0.0203(15) -0.0005(12) 0.0044(12) 0.0028(12)
C7 0.0193(15) 0.0239(17) 0.0204(15) 0.0000(13) 0.0034(12) 0.0015(12)
C8 0.0171(14) 0.0190(16) 0.0206(14) 0.0034(12) 0.0026(12) 0.0000(12)
C9 0.0241(16) 0.0189(16) 0.0203(15) 0.0042(12) 0.0046(12) 0.0054(12)
N1 0.0213(13) 0.0314(15) 0.0214(13) -0.0072(11) 0.0040(10) 0.0021(11)
N2 0.0224(13) 0.0270(14) 0.0221(13) -0.0077(11) 0.0074(11) -0.0011(11)
N3 0.0228(13) 0.0254(14) 0.0239(13) -0.0064(11) 0.0090(11) -0.0014(11)
C10 0.0211(15) 0.0245(17) 0.0207(15) -0.0007(12) 0.0018(12) 0.0007(13)
N4 0.0155(13) 0.0518(19) 0.0245(14) -0.0139(13) 0.0045(11) -0.0060(12)
N5 0.0179(13) 0.0330(16) 0.0191(13) -0.0081(11) 0.0023(10) -0.0013(11)
N6 0.0177(13) 0.0482(19) 0.0202(13) -0.0137(13) 0.0022(11) -0.0064(12)
O7 0.0287(12) 0.0223(12) 0.0304(12) 0.0011(9) 0.0071(10) -0.0070(10)
O8 0.0189(10) 0.0206(11) 0.0271(11) 0.0016(9) 0.0014(9) -0.0042(9)
N7 0.0255(14) 0.0229(14) 0.0331(15) 0.0000(12) 0.0066(12) 0.0026(11)
C11 0.0237(18) 0.036(2) 0.061(3) 0.0100(19) 0.0049(17) 0.0060(16)
C12 0.016(3) 0.032(3) 0.041(5) 0.005(3) 0.006(2) 0.005(2)
C12' 0.012(4) 0.036(5) 0.032(7) 0.007(4) 0.008(4) 0.001(4)
C13 0.0192(16) 0.0314(19) 0.0355(19) 0.0057(15) 0.0008(13) -0.0019(14)
C14 0.0182(15) 0.0270(17) 0.0206(15) -0.0010(12) 0.0058(12) 0.0001(13)
C15 0.0227(15) 0.0224(16) 0.0214(15) -0.0032(12) 0.0095(12) 0.0007(12)
C16 0.0270(16) 0.0211(16) 0.0193(15) -0.0021(12) 0.0069(12) -0.0042(13)
C17 0.0313(18) 0.0209(18) 0.0326(18) -0.0013(14) -0.0006(14) -0.0064(14)
C18 0.0339(18) 0.0210(17) 0.0281(17) -0.0019(13) 0.0057(14) -0.0068(14)
C19 0.039(2) 0.0219(17) 0.0315(18) 0.0014(14) 0.0080(15) 0.0017(15)
C20 0.0175(14) 0.0250(16) 0.0191(14) -0.0040(12) 0.0018(11) -0.0038(12)
C21 0.0193(14) 0.0235(15) 0.0122(13) -0.0021(11) 0.0050(11) 0.0001(12)
C22 0.0195(15) 0.0232(16) 0.0195(15) -0.0029(12) 0.0083(12) -0.0049(12)
C23 0.0217(15) 0.0219(15) 0.0151(14) -0.0013(12) 0.0064(11) -0.0013(12)
C24 0.0263(17) 0.0251(17) 0.0250(16) 0.0012(13) 0.0051(13) -0.0012(14)
C25 0.0252(16) 0.0211(16) 0.0179(14) 0.0004(12) 0.0054(12) 0.0010(13)
C26 0.0261(16) 0.0224(17) 0.0191(15) -0.0006(12) 0.0090(12) -0.0032(13)
O9 0.0223(13) 0.0442(16) 0.0526(16) 0.0003(13) -0.0090(11) -0.0039(11)
O10 0.0212(11) 0.0314(13) 0.0276(12) -0.0044(10) 0.0020(9) -0.0072(10)
N8 0.0268(14) 0.0258(15) 0.0354(16) -0.0001(12) 0.0143(12) -0.0011(12)
C27 0.044(2) 0.0235(18) 0.047(2) -0.0046(16) 0.0185(18) -0.0041(16)
C28 0.0360(19) 0.034(2) 0.0362(19) -0.0059(15) 0.0177(16) -0.0126(16)
C29 0.0329(18) 0.0273(18) 0.0269(17) -0.0057(14) 0.0158(14) -0.0082(14)
C30 0.0269(16) 0.0283(17) 0.0208(15) -0.0047(13) 0.0122(13) -0.0059(14)
C31 0.0298(17) 0.0243(17) 0.0234(16) -0.0043(13) 0.0167(14) -0.0018(13)
C32 0.0349(19) 0.0277(18) 0.045(2) 0.0023(16) 0.0124(16) 0.0052(15)
C33 0.0292(18) 0.035(2) 0.039(2) 0.0076(16) 0.0159(15) 0.0081(15)
C34 0.0228(16) 0.0319(19) 0.0256(16) -0.0036(13) 0.0060(13) -0.0008(13)
C35 0.0220(15) 0.0296(17) 0.0206(15) -0.0035(13) 0.0079(12) 0.0001(13)
C36 0.0222(15) 0.0244(16) 0.0183(14) -0.0044(12) 0.0073(12) -0.0042(12)
C37 0.0196(14) 0.0266(17) 0.0153(14) -0.0041(12) 0.0041(11) -0.0044(13)
C38 0.0202(15) 0.0304(17) 0.0157(14) -0.0072(13) 0.0060(11) -0.0020(13)
C39 0.0210(15) 0.0284(17) 0.0175(14) -0.0049(12) 0.0046(12) -0.0044(13)
C40 0.0218(16) 0.0269(17) 0.0288(16) -0.0029(14) 0.0015(13) -0.0036(13)
C41 0.0232(16) 0.0265(17) 0.0260(16) 0.0002(13) 0.0018(13) -0.0003(13)
C42 0.0245(17) 0.0348(19) 0.0260(16) -0.0055(14) 0.0024(14) -0.0025(14)

loop_
_atom_type_symbol
_atom_type_description
_atom_type_scat_dispersion_real
_atom_type_scat_dispersion_imag
_atom_type_scat_source
C C 0.0033 0.0016 'International Tables Vol C Tables 4.2.6.8 and 6.1.1.4'
H H 0.0000 0.0000 'International Tables Vol C Tables 4.2.6.8 and 6.1.1.4'
N N 0.0061 0.0033 'International Tables Vol C Tables 4.2.6.8 and 6.1.1.4'
O O 0.0106 0.0060 'International Tables Vol C Tables 4.2.6.8 and 6.1.1.4'
S S 0.1246 0.1234 'International Tables Vol C Tables 4.2.6.8 and 6.1.1.4'

loop_
_geom_angle_atom_site_label_1
_geom_angle_atom_site_label_2
_geom_angle_atom_site_label_3
_geom_angle
O1 S1 O3 112.01(12)
O1 S1 O2 112.36(13)
O3 S1 O2 112.43(12)
O1 S1 C1 106.82(14)
O3 S1 C1 105.92(14)
O2 S1 C1 106.77(13)
O5 S2 O4 112.38(12)
O5 S2 O6 113.08(13)
O4 S2 O6 111.15(12)
O5 S2 C8 106.89(14)
O4 S2 C8 106.16(14)
O6 S2 C8 106.67(14)
C2 C1 S1 113.6(2)
C2 C1 H1A 108.8
S1 C1 H1A 108.8
C2 C1 H1B 108.8
S1 C1 H1B 108.8
H1A C1 H1B 107.7
C3 C2 C1 110.7(3)
C3 C2 H2A 109.5
C1 C2 H2A 109.5
C3 C2 H2B 109.5
C1 C2 H2B 109.5
H2A C2 H2B 108.1
C2 C3 C4 114.1(3)
C2 C3 H3A 108.7
C4 C3 H3A 108.7
C2 C3 H3B 108.7
C4 C3 H3B 108.7
H3A C3 H3B 107.6
C5 C4 C3 113.0(3)
C5 C4 H4A 109.0
C3 C4 H4A 109.0
C5 C4 H4B 109.0
C3 C4 H4B 109.0
H4A C4 H4B 107.8
C4 C5 C6 113.4(3)
C4 C5 H5A 108.9
C6 C5 H5A 108.9
C4 C5 H5B 108.9
C6 C5 H5B 108.9
H5A C5 H5B 107.7
C7 C6 C5 112.1(3)
C7 C6 H6A 109.2
C5 C6 H6A 109.2
C7 C6 H6B 109.2
C5 C6 H6B 109.2
H6A C6 H6B 107.9
C8 C7 C6 113.1(2)
C8 C7 H7A 109.0
C6 C7 H7A 109.0
C8 C7 H7B 109.0
C6 C7 H7B 109.0
H7A C7 H7B 107.8
C7 C8 S2 112.0(2)
C7 C8 H8A 109.2
S2 C8 H8A 109.2
C7 C8 H8B 109.2
S2 C8 H8B 109.2
H8A C8 H8B 107.9
N1 C9 N2 121.1(3)
N1 C9 N3 119.6(3)
N2 C9 N3 119.3(3)
C9 N1 H1C 120.0
C9 N1 H1D 120.0
H1C N1 H1D 120.0
C9 N2 H2C 120.0
C9 N2 H2D 120.0
H2C N2 H2D 120.0
C9 N3 H3C 120.0
C9 N3 H3D 120.0
H3C N3 H3D 120.0
N4 C10 N6 120.2(3)
N4 C10 N5 119.8(3)
N6 C10 N5 120.0(3)
C10 N4 H4C 120.0
C10 N4 H4D 120.0
H4C N4 H4D 120.0
C10 N5 H5C 120.0
C10 N5 H5D 120.0
H5C N5 H5D 120.0
C10 N6 H6C 120.0
C10 N6 H6D 120.0
H6C N6 H6D 120.0
C26 O8 C22 122.2(2)
C15 N7 C19 122.7(3)
C15 N7 C11 120.3(3)
C19 N7 C11 115.1(3)
C12' C11 N7 115.7(5)
N7 C11 C12 114.8(3)
C12' C11 H11A 133.0
N7 C11 H11A 108.6
C12 C11 H11A 108.6
C12' C11 H11B 73.1
N7 C11 H11B 108.6
C12 C11 H11B 108.6
H11A C11 H11B 107.5
C13 C12 C11 114.1(5)
C13 C12 H12A 108.7
C11 C12 H12A 108.7
C13 C12 H12B 108.7
C11 C12 H12B 108.7
H12A C12 H12B 107.6
C11 C12' C13 118.1(7)
C11 C12' H12C 107.8
C13 C12' H12C 107.8
C11 C12' H12D 107.8
C13 C12' H12D 107.8
H12C C12' H12D 107.1
C12 C13 C14 109.8(3)
C14 C13 C12' 112.7(4)
C12 C13 H13A 109.7
C14 C13 H13A 109.7
C12' C13 H13A 133.1
C12 C13 H13B 109.7
C14 C13 H13B 109.7
C12' C13 H13B 75.2
H13A C13 H13B 108.2
C22 C14 C15 118.3(3)
C22 C14 C13 121.2(3)
C15 C14 C13 120.4(3)
N7 C15 C14 120.6(3)
N7 C15 C16 120.1(3)
C14 C15 C16 119.4(3)
C20 C16 C15 119.8(3)
C20 C16 C17 121.4(3)
C15 C16 C17 118.8(3)
C16 C17 C18 110.3(3)
C16 C17 H17A 109.6
C18 C17 H17A 109.6
C16 C17 H17B 109.6
C18 C17 H17B 109.6
H17A C17 H17B 108.1
C17 C18 C19 108.0(3)
C17 C18 H18A 110.1
C19 C18 H18A 110.1
C17 C18 H18B 110.1
C19 C18 H18B 110.1
H18A C18 H18B 108.4
N7 C19 C18 111.7(3)
N7 C19 H19A 109.3
C18 C19 H19A 109.3
N7 C19 H19B 109.3
C18 C19 H19B 109.3
H19A C19 H19B 107.9
C16 C20 C21 122.1(3)
C16 C20 H20 118.9
C21 C20 H20 118.9
C22 C21 C20 116.2(3)
C22 C21 C23 118.9(3)
C20 C21 C23 124.9(3)
C14 C22 O8 115.6(3)
C14 C22 C21 124.2(3)
O8 C22 C21 120.2(3)
C25 C23 C21 119.0(3)
C25 C23 C24 120.8(3)
C21 C23 C24 120.2(3)
C23 C24 H24A 109.5
C23 C24 H24B 109.5
H24A C24 H24B 109.5
C23 C24 H24C 109.5
H24A C24 H24C 109.5
H24B C24 H24C 109.5
C23 C25 C26 122.9(3)
C23 C25 H25 118.6
C26 C25 H25 118.6
O7 C26 O8 116.4(3)
O7 C26 C25 126.9(3)
O8 C26 C25 116.7(3)
C42 O10 C38 121.8(2)
C31 N8 C27 119.6(3)
C31 N8 C32 118.6(3)
C27 N8 C32 115.1(3)
N8 C27 C28 110.7(3)
N8 C27 H27A 109.5
C28 C27 H27A 109.5
N8 C27 H27B 109.5
C28 C27 H27B 109.5
H27A C27 H27B 108.1
C29 C28 C27 110.0(3)
C29 C28 H28A 109.7
C27 C28 H28A 109.7
C29 C28 H28B 109.7
C27 C28 H28B 109.7
H28A C28 H28B 108.2
C30 C29 C28 111.7(3)
C30 C29 H29A 109.3
C28 C29 H29A 109.3
C30 C29 H29B 109.3
C28 C29 H29B 109.3
H29A C29 H29B 107.9
C38 C30 C31 117.8(3)
C38 C30 C29 121.8(3)
C31 C30 C29 120.4(3)
N8 C31 C35 119.7(3)
N8 C31 C30 120.7(3)
C35 C31 C30 119.5(3)
N8 C32 C33 110.7(3)
N8 C32 H32A 109.5
C33 C32 H32A 109.5
N8 C32 H32B 109.5
C33 C32 H32B 109.5
H32A C32 H32B 108.1
C32 C33 C34 109.7(3)
C32 C33 H33A 109.7
C34 C33 H33A 109.7
C32 C33 H33B 109.7
C34 C33 H33B 109.7
H33A C33 H33B 108.2
C35 C34 C33 112.9(3)
C35 C34 H34A 109.0
C33 C34 H34A 109.0
C35 C34 H34B 109.0
C33 C34 H34B 109.0
H34A C34 H34B 107.8
C36 C35 C31 119.6(3)
C36 C35 C34 119.1(3)
C31 C35 C34 121.3(3)
C35 C36 C37 122.9(3)
C35 C36 H36 118.6
C37 C36 H36 118.6
C36 C37 C38 116.2(3)
C36 C37 C39 125.2(3)
C38 C37 C39 118.6(3)
C30 C38 O10 115.6(3)
C30 C38 C37 124.0(3)
O10 C38 C37 120.5(3)
C41 C39 C37 119.7(3)
C41 C39 C40 120.8(3)
C37 C39 C40 119.5(3)
C39 C40 H40A 109.5
C39 C40 H40B 109.5
H40A C40 H40B 109.5
C39 C40 H40C 109.5
H40A C40 H40C 109.5
H40B C40 H40C 109.5
C39 C41 C42 121.6(3)
C39 C41 H41 119.2
C42 C41 H41 119.2
O9 C42 O10 116.9(3)
O9 C42 C41 125.5(3)
O10 C42 C41 117.6(3)

loop_
_geom_bond_atom_site_label_1
_geom_bond_atom_site_label_2
_geom_bond_distance
S1 O1 1.459(2)
S1 O3 1.461(2)
S1 O2 1.462(2)
S1 C1 1.772(3)
S2 O5 1.453(2)
S2 O4 1.461(2)
S2 O6 1.462(2)
S2 C8 1.766(3)
C1 C2 1.518(4)
C1 H1A 0.9900
C1 H1B 0.9900
C2 C3 1.513(4)
C2 H2A 0.9900
C2 H2B 0.9900
C3 C4 1.520(4)
C3 H3A 0.9900
C3 H3B 0.9900
C4 C5 1.513(4)
C4 H4A 0.9900
C4 H4B 0.9900
C5 C6 1.526(4)
C5 H5A 0.9900
C5 H5B 0.9900
C6 C7 1.524(4)
C6 H6A 0.9900
C6 H6B 0.9900
C7 C8 1.517(4)
C7 H7A 0.9900
C7 H7B 0.9900
C8 H8A 0.9900
C8 H8B 0.9900
C9 N1 1.320(4)
C9 N2 1.327(4)
C9 N3 1.344(4)
N1 H1C 0.8800
N1 H1D 0.8800
N2 H2C 0.8800
N2 H2D 0.8800
N3 H3C 0.8800
N3 H3D 0.8800
C10 N4 1.313(4)
C10 N6 1.326(4)
C10 N5 1.335(4)
N4 H4C 0.8800
N4 H4D 0.8800
N5 H5C 0.8800
N5 H5D 0.8800
N6 H6C 0.8800
N6 H6D 0.8800
O7 C26 1.210(4)
O8 C26 1.370(4)
O8 C22 1.390(4)
N7 C15 1.374(4)
N7 C19 1.441(4)
N7 C11 1.462(4)
C11 C12' 1.363(10)
C11 C12 1.499(7)
C11 H11A 0.9900
C11 H11B 0.9900
C12 C13 1.466(6)
C12 H12A 0.9900
C12 H12B 0.9900
C12' C13 1.536(10)
C12' H12C 0.9900
C12' H12D 0.9900
C13 C14 1.513(4)
C13 H13A 0.9900
C13 H13B 0.9900
C14 C22 1.380(4)
C14 C15 1.408(4)
C15 C16 1.420(4)
C16 C20 1.379(4)
C16 C17 1.508(4)
C17 C18 1.514(5)
C17 H17A 0.9900
C17 H17B 0.9900
C18 C19 1.531(5)
C18 H18A 0.9900
C18 H18B 0.9900
C19 H19A 0.9900
C19 H19B 0.9900
C20 C21 1.408(4)
C20 H20 0.9500
C21 C22 1.397(4)
C21 C23 1.433(4)
C23 C25 1.347(4)
C23 C24 1.506(4)
C24 H24A 0.9800
C24 H24B 0.9800
C24 H24C 0.9800
C25 C26 1.443(4)
C25 H25 0.9500
O9 C42 1.209(4)
O10 C42 1.371(4)
O10 C38 1.385(4)
N8 C31 1.375(4)
N8 C27 1.448(5)
N8 C32 1.464(4)
C27 C28 1.514(5)
C27 H27A 0.9900
C27 H27B 0.9900
C28 C29 1.513(5)
C28 H28A 0.9900
C28 H28B 0.9900
C29 C30 1.504(4)
C29 H29A 0.9900
C29 H29B 0.9900
C30 C38 1.384(5)
C30 C31 1.422(5)
C31 C35 1.418(4)
C32 C33 1.508(5)
C32 H32A 0.9900
C32 H32B 0.9900
C33 C34 1.521(5)
C33 H33A 0.9900
C33 H33B 0.9900
C34 C35 1.517(4)
C34 H34A 0.9900
C34 H34B 0.9900
C35 C36 1.372(4)
C36 C37 1.401(4)
C36 H36 0.9500
C37 C38 1.403(4)
C37 C39 1.435(5)
C39 C41 1.350(4)
C39 C40 1.511(4)
C40 H40A 0.9800
C40 H40B 0.9800
C40 H40C 0.9800
C41 C42 1.447(5)
C41 H41 0.9500

loop_
_geom_hbond_atom_site_label_D
_geom_hbond_atom_site_label_H
_geom_hbond_atom_site_label_A
_geom_hbond_distance_DH
_geom_hbond_distance_HA
_geom_hbond_distance_DA
_geom_hbond_angle_DHA
_geom_hbond_site_symmetry_A
N1 H1D O1 0.88 2.10 2.970(3) 170.6 .
N2 H2C O4 0.88 1.95 2.797(3) 159.9 2_746
N2 H2D O1 0.88 2.04 2.919(3) 173.9 1_655
N3 H3C O3 0.88 2.06 2.892(3) 157.9 .
N3 H3D O2 0.88 2.12 2.956(3) 158.8 1_655
N4 H4C O4 0.88 1.96 2.835(3) 170.4 .
N4 H4D O5 0.88 2.01 2.887(3) 174.7 1_655
N5 H5C O6 0.88 2.07 2.880(3) 152.2 1_655
N5 H5D O2 0.88 2.09 2.945(3) 163.4 2_757
N6 H6C O6 0.88 2.10 2.965(3) 169.7 .
N6 H6D O3 0.88 2.02 2.889(3) 168.4 2_757
